data_7118505
loop_
_publ_author_name
'Cao, Gao-Juan'
'Wei, Qi'
'Cheng, Jian-Wen'
'Cheng, Lin'
'Yang, Guo-Yu'

_publ_section_title
;
 A zeolite CAN-type aluminoborate with gigantic 24-ring channels.
;
_journal_issue 8
_journal_name_full 'Chemical communications (Cambridge, England)'
_journal_page_first 1729
_journal_page_last 1732
_journal_paper_doi 10.1039/c5cc08164e
_journal_volume 52
_journal_year 2016
_chemical_formula_sum 'C1.33 H9.77 Al B5 N1.33 O10.88'
_chemical_formula_weight 299.70
_chemical_name_systematic
; 
 ? 
;
_space_group_IT_number 173
_symmetry_cell_setting hexagonal
_symmetry_space_group_name_Hall 'P 6c'
_symmetry_space_group_name_H-M 'P 63'
_atom_sites_solution_hydrogens geom
_atom_sites_solution_primary direct
_atom_sites_solution_secondary difmap
_audit_creation_method SHELXL-97
_audit_update_record
;
2015-11-22 deposited with the CCDC.
2015-11-26 downloaded from the CCDC.
;
_cell_angle_alpha 90.00
_cell_angle_beta 90.00
_cell_angle_gamma 120.00
_cell_formula_units_Z 6
_cell_length_a 21.4013(8)
_cell_length_b 21.4013(8)
_cell_length_c 7.1696(5)
_cell_measurement_reflns_used 2347
_cell_measurement_temperature 293(2)
_cell_measurement_theta_max 27.48
_cell_measurement_theta_min 2.91
_cell_volume 2843.8(2)
_computing_cell_refinement 'CrystalClear (Rigaku/MSC Inc., 2005)'
_computing_data_collection 'CrystalClear (Rigaku/MSC Inc., 2005)'
_computing_data_reduction 'CrystalClear (Rigaku/MSC Inc., 2005)'
_computing_molecular_graphics SHELXTL
_computing_publication_material SHELXTL
_computing_structure_refinement 'SHELXL-97 (Sheldrick, 1997)'
_computing_structure_solution 'SHELXS-97 (Sheldrick, 1990)'
_diffrn_ambient_temperature 293(2)
_diffrn_measured_fraction_theta_full 0.991
_diffrn_measured_fraction_theta_max 0.991
_diffrn_measurement_device_type 'Saturn724 CCD'
_diffrn_measurement_method CCD_Profile_fitting
_diffrn_radiation_monochromator graphite
_diffrn_radiation_source 'fine-focus sealed tube'
_diffrn_radiation_type MoK\a
_diffrn_radiation_wavelength 0.71073
_diffrn_reflns_av_R_equivalents 0.0432
_diffrn_reflns_av_sigmaI/netI 0.0298
_diffrn_reflns_limit_h_max 27
_diffrn_reflns_limit_h_min -25
_diffrn_reflns_limit_k_max 27
_diffrn_reflns_limit_k_min -27
_diffrn_reflns_limit_l_max 5
_diffrn_reflns_limit_l_min -9
_diffrn_reflns_number 22349
_diffrn_reflns_theta_full 27.48
_diffrn_reflns_theta_max 27.48
_diffrn_reflns_theta_min 2.91
_diffrn_standards_decay_% none
_diffrn_standards_interval_count none
_diffrn_standards_interval_time none
_diffrn_standards_number none
_exptl_absorpt_coefficient_mu 0.140
_exptl_absorpt_correction_T_max 0.9793
_exptl_absorpt_correction_T_min 0.9659
_exptl_absorpt_correction_type multi-scan
_exptl_absorpt_process_details 'SADABS (Sheldrick, 1996)'
_exptl_crystal_colour Colourless
_exptl_crystal_density_diffrn 1.050
_exptl_crystal_density_meas ?
_exptl_crystal_density_method 'not measured'
_exptl_crystal_description Prism
_exptl_crystal_F_000 913
_exptl_crystal_size_max 0.25
_exptl_crystal_size_mid 0.15
_exptl_crystal_size_min 0.15
_platon_squeeze_details ' ?'
_refine_diff_density_max 0.311
_refine_diff_density_min -0.278
_refine_diff_density_rms 0.057
_refine_ls_abs_structure_details 'Flack H D (1983), Acta Cryst. A39, 876-881'
_refine_ls_abs_structure_Flack -0.1(3)
_refine_ls_extinction_method none
_refine_ls_goodness_of_fit_ref 1.087
_refine_ls_hydrogen_treatment mixed
_refine_ls_matrix_type full
_refine_ls_number_parameters 196
_refine_ls_number_reflns 3425
_refine_ls_number_restraints 1
_refine_ls_restrained_S_all 1.087
_refine_ls_R_factor_all 0.0571
_refine_ls_R_factor_gt 0.0532
_refine_ls_shift/su_max 0.000
_refine_ls_shift/su_mean 0.000
_refine_ls_structure_factor_coef Fsqd
_refine_ls_weighting_details 'calc w=1/[\s^2^(Fo^2^)+(0.1116P)^2^+0.3251P] where P=(Fo^2^+2Fc^2^)/3'
_refine_ls_weighting_scheme calc
_refine_ls_wR_factor_gt 0.1626
_refine_ls_wR_factor_ref 0.1664
_reflns_number_gt 3168
_reflns_number_total 3425
_reflns_threshold_expression >2sigma(I)
_cod_data_source_file c5cc08164e2.cif
_cod_data_source_block 1
_cod_depositor_comments
;
The following automatic conversions were performed:

'_exptl_absorpt_correction_type' value 'Multi-scan' changed to
'multi-scan' according to
/usr/data/users/saulius/crontab/automatic-downloads/rss-feeds/RSC/lib/dictionaries/cif_core.dic
dictionary named 'cif_core.dic' version 2.4.2 from 2011-04-26.

'_exptl_crystal_density_meas' value 'not measured' was changed to '?'
- the value is perceived as not measured.

Automatic conversion script
Id: cif_fix_values 4268 2015-11-12 08:31:59Z antanas 
;
_cod_original_sg_symbol_H-M P63
_cod_database_code 7118505
_audit_block_doi 10.5517/cc1103jp

loop_
_symmetry_equiv_pos_as_xyz
'x, y, z'
'-y, x-y, z'
'-x+y, -x, z'
'-x, -y, z+1/2'
'y, -x+y, z+1/2'
'x-y, x, z+1/2'

loop_
_atom_site_label
_atom_site_type_symbol
_atom_site_fract_x
_atom_site_fract_y
_atom_site_fract_z
_atom_site_U_iso_or_equiv
_atom_site_adp_type
_atom_site_occupancy
_atom_site_symmetry_multiplicity
_atom_site_calc_flag
_atom_site_refinement_flags
_atom_site_disorder_assembly
_atom_site_disorder_group
Al Al 0.14424(4) 0.68939(4) 0.74176(14) 0.0311(2) Uani 1 1 d . . .
B1 B 0.28277(15) 0.82195(15) 0.8000(5) 0.0336(6) Uani 1 1 d . . .
B2 B 0.40862(15) 0.85439(15) 0.7712(5) 0.0377(7) Uani 1 1 d . . .
B3 B 0.37560(16) 0.95046(14) 0.7790(5) 0.0358(6) Uani 1 1 d . . .
B4 B 0.39408(16) 1.04688(15) 0.5521(5) 0.0347(6) Uani 1 1 d . . .
B5 B 0.41000(17) 1.07587(16) 0.8806(5) 0.0369(6) Uani 1 1 d . . .
O1 O 0.21276(10) 0.77151(10) 0.8165(4) 0.0479(5) Uani 1 1 d . . .
O2 O 0.33482(10) 0.80244(9) 0.7687(4) 0.0467(6) Uani 1 1 d . . .
O3 O 0.30370(10) 0.89286(9) 0.8217(4) 0.0408(5) Uani 1 1 d . . .
O4 O 0.42829(10) 0.92460(9) 0.7862(4) 0.0451(6) Uani 1 1 d . . .
O5 O 0.45462(11) 0.82981(12) 0.7612(5) 0.0555(6) Uani 1 1 d . . .
O6 O 0.39773(11) 1.00828(9) 0.9194(3) 0.0404(5) Uani 1 1 d . . .
O7 O 0.37683(13) 0.97776(11) 0.5907(3) 0.0455(5) Uani 1 1 d . . .
O8 O 0.40017(12) 1.06802(10) 0.3729(3) 0.0452(5) Uani 1 1 d . . .
O9 O 0.40561(13) 1.09410(10) 0.6974(3) 0.0486(6) Uani 1 1 d . . .
O10 O 0.42885(14) 1.12708(11) 1.0096(3) 0.0496(5) Uani 1 1 d . . .
C1 C 0.4212(2) 0.8833(2) 0.2499(7) 0.0638(9) Uani 1 1 d . . .
H1AA H 0.4549 0.8820 0.1635 0.096 Uiso 0.80 1 d PR A 1
H1AB H 0.4300 0.8712 0.3725 0.096 Uiso 0.80 1 d PR A 1
H1AC H 0.3729 0.8489 0.2121 0.096 Uiso 0.80 1 d PR A 1
H1BD H 0.4663 0.9172 0.3065 0.096 Uiso 0.20 1 d PR A 2
H1BE H 0.3993 0.8392 0.3201 0.096 Uiso 0.20 1 d PR A 2
H1BF H 0.4297 0.8737 0.1244 0.096 Uiso 0.20 1 d PR A 2
N1A N 0.42999(15) 0.95290(15) 0.2526(5) 0.0423(6) Uani 0.80 1 d P B 1
H1AD H 0.4101 0.9587 0.3556 0.063 Uiso 0.80 1 d PR B 1
H1AE H 0.4769 0.9858 0.2508 0.063 Uiso 0.80 1 d PR B 1
H1AF H 0.4086 0.9588 0.1527 0.063 Uiso 0.80 1 d PR B 1
C2 C 0.3333 0.6667 0.521(3) 0.084(4) Uiso 0.60 3 d SP C 1
H2 H 0.2936 0.6222 0.4767 0.125 Uiso 0.60 1 d PR C 1
N2 N 0.3333 0.6667 0.7197(13) 0.0412(12) Uiso 0.60 3 d SP C 1
C2' C 0.3333 0.6667 1.006(4) 0.082(6) Uiso 0.40 3 d SP D 2
H2' H 0.3040 0.6182 1.0504 0.122 Uiso 0.40 1 d PR D 2
N2' N 0.3333 0.6667 0.803(2) 0.0412(12) Uiso 0.40 3 d SP D 2
H2A H 0.3317 0.7045 0.7442 0.062 Uiso 1 1 d R . .
O1W O 0.5272(7) 1.2526(7) 0.726(2) 0.079(3) Uiso 0.25 1 d P E 1
H1WA H 0.5171 1.2375 0.8364 0.118 Uiso 0.25 1 d PR E 1
H1WB H 0.5029 1.2217 0.6446 0.118 Uiso 0.25 1 d PR E 1
N1B N 0.3645(7) 0.9137(8) 0.253(3) 0.054(3) Uiso 0.20 1 d P B 2
H1BA H 0.3539 0.9198 0.3707 0.064 Uiso 0.20 1 d PR B 2
H1BB H 0.3234 0.8838 0.1935 0.064 Uiso 0.20 1 d PR B 2
H1BC H 0.3859 0.9565 0.1954 0.064 Uiso 0.20 1 d PR B 2
O2W O 0.4952(6) 1.2531(5) 0.7418(19) 0.059(2) Uiso 0.25 1 d P F 2
H2WA H 0.4935 1.2370 0.8513 0.089 Uiso 0.25 1 d PR F 2
H2WB H 0.4822 1.2189 0.6636 0.089 Uiso 0.25 1 d PR F 2
O3W O 0.4548(11) 1.2458(10) 0.759(4) 0.068(4) Uiso 0.15 1 d P G 3
O4W O 0.617(3) 1.306(4) 0.586(13) 0.24(3) Uiso 0.15 1 d P . 3
O5W O 0.3333 0.6667 0.388(8) 0.086(11) Uiso 0.15 3 d SP . 3
O6W O 0.3333 0.6667 1.137(10) 0.073(14) Uiso 0.10 3 d SP . 3

loop_
_atom_site_aniso_label
_atom_site_aniso_U_11
_atom_site_aniso_U_22
_atom_site_aniso_U_33
_atom_site_aniso_U_23
_atom_site_aniso_U_13
_atom_site_aniso_U_12
Al 0.0264(3) 0.0304(3) 0.0302(4) -0.0003(3) -0.0009(3) 0.0094(3)
B1 0.0302(12) 0.0316(12) 0.0351(15) -0.0005(11) 0.0002(11) 0.0124(10)
B2 0.0352(13) 0.0365(13) 0.0416(18) 0.0001(12) 0.0003(12) 0.0181(11)
B3 0.0408(14) 0.0273(11) 0.0378(17) 0.0053(11) 0.0018(12) 0.0159(10)
B4 0.0434(14) 0.0312(13) 0.0286(15) 0.0023(11) 0.0008(12) 0.0179(11)
B5 0.0443(15) 0.0294(12) 0.0305(15) 0.0011(12) 0.0003(13) 0.0136(11)
O1 0.0340(9) 0.0359(10) 0.0617(15) -0.0075(10) -0.0032(10) 0.0086(8)
O2 0.0370(9) 0.0292(8) 0.0731(18) -0.0065(10) 0.0003(10) 0.0160(7)
O3 0.0344(9) 0.0290(8) 0.0574(13) 0.0043(9) 0.0048(9) 0.0147(7)
O4 0.0334(9) 0.0311(8) 0.0667(16) 0.0070(9) 0.0043(10) 0.0130(7)
O5 0.0454(10) 0.0524(11) 0.0771(18) 0.0007(13) 0.0061(12) 0.0307(9)
O6 0.0557(11) 0.0308(8) 0.0318(10) 0.0015(8) -0.0036(9) 0.0195(8)
O7 0.0693(13) 0.0348(9) 0.0320(11) 0.0003(9) 0.0011(10) 0.0257(9)
O8 0.0626(12) 0.0374(10) 0.0314(11) 0.0015(8) 0.0000(10) 0.0218(9)
O9 0.0835(15) 0.0329(9) 0.0298(11) -0.0006(8) -0.0081(10) 0.0293(10)
O10 0.0764(15) 0.0349(9) 0.0332(12) -0.0026(9) -0.0049(11) 0.0246(10)
C1 0.0632(19) 0.068(2) 0.061(2) 0.003(2) -0.006(2) 0.0336(17)
N1A 0.0423(13) 0.0428(14) 0.0385(16) -0.0050(14) 0.0003(14) 0.0188(11)

loop_
_atom_type_symbol
_atom_type_description
_atom_type_scat_dispersion_real
_atom_type_scat_dispersion_imag
_atom_type_scat_source
C C 0.0033 0.0016 'International Tables Vol C Tables 4.2.6.8 and 6.1.1.4'
H H 0.0000 0.0000 'International Tables Vol C Tables 4.2.6.8 and 6.1.1.4'
B B 0.0013 0.0007 'International Tables Vol C Tables 4.2.6.8 and 6.1.1.4'
N N 0.0061 0.0033 'International Tables Vol C Tables 4.2.6.8 and 6.1.1.4'
O O 0.0106 0.0060 'International Tables Vol C Tables 4.2.6.8 and 6.1.1.4'
Al Al 0.0645 0.0514 'International Tables Vol C Tables 4.2.6.8 and 6.1.1.4'

loop_
_geom_angle_atom_site_label_1
_geom_angle_atom_site_label_2
_geom_angle_atom_site_label_3
_geom_angle
_geom_angle_site_symmetry_1
_geom_angle_site_symmetry_3
O1 Al O8 108.14(12) . 5_455
O1 Al O5 109.92(11) . 2_665
O8 Al O5 112.22(13) 5_455 2_665
O1 Al O10 107.87(12) . 5_454
O8 Al O10 109.09(12) 5_455 5_454
O5 Al O10 109.50(15) 2_665 5_454
O1 B1 O3 119.9(2) . .
O1 B1 O2 120.8(2) . .
O3 B1 O2 119.2(2) . .
O5 B2 O4 124.4(2) . .
O5 B2 O2 116.6(2) . .
O4 B2 O2 119.0(2) . .
O3 B3 O7 109.5(3) . .
O3 B3 O6 109.2(2) . .
O7 B3 O6 111.1(2) . .
O3 B3 O4 111.0(2) . .
O7 B3 O4 108.3(2) . .
O6 B3 O4 107.7(2) . .
O8 B4 O7 119.1(3) . .
O8 B4 O9 121.4(2) . .
O7 B4 O9 119.5(3) . .
O10 B5 O6 123.3(3) . .
O10 B5 O9 117.5(2) . .
O6 B5 O9 119.2(3) . .
B1 O1 Al 146.4(2) . .
B1 O2 B2 120.9(2) . .
B1 O3 B3 123.0(2) . .
B2 O4 B3 122.8(2) . .
B2 O5 Al 143.8(2) . 3_565
B5 O6 B3 124.1(2) . .
B4 O7 B3 124.1(2) . .
B4 O8 Al 137.7(2) . 6_664
B4 O9 B5 121.3(2) . .
B5 O10 Al 140.6(2) . 6_665
N1A C1 N1B 46.5(5) . .
N1A C1 H1AA 109.6 . .
N1B C1 H1AA 137.4 . .
N1A C1 H1AB 109.4 . .
N1B C1 H1AB 112.0 . .
H1AA C1 H1AB 109.4 . .
N1A C1 H1AC 109.7 . .
N1B C1 H1AC 65.2 . .
H1AA C1 H1AC 109.4 . .
H1AB C1 H1AC 109.4 . .
N1A C1 H1BD 69.0 . .
N1B C1 H1BD 110.9 . .
H1AA C1 H1BD 79.1 . .
H1AB C1 H1BD 63.8 . .
H1AC C1 H1BD 171.0 . .
N1A C1 H1BE 140.8 . .
N1B C1 H1BE 106.6 . .
H1AA C1 H1BE 108.4 . .
H1AB C1 H1BE 47.2 . .
H1AC C1 H1BE 65.5 . .
H1BD C1 H1BE 109.5 . .
N1A C1 H1BF 107.5 . .
N1B C1 H1BF 110.8 . .
H1AA C1 H1BF 33.5 . .
H1AB C1 H1BF 135.9 . .
H1AC C1 H1BF 79.5 . .
H1BD C1 H1BF 109.5 . .
H1BE C1 H1BF 109.5 . .
C1 N1A H1BD 40.2 . .
C1 N1A H1AD 109.8 . .
H1BD N1A H1AD 106.4 . .
C1 N1A H1AE 109.7 . .
H1BD N1A H1AE 73.8 . .
C1 N1A H1AF 109.5 . .
H1BD N1A H1AF 140.2 . .
C1 N1A H1BC 114.7 . .
H1BD N1A H1BC 154.8 . .
N2 C2 H2 109.5 . .
C2 N2 H2A 102.0 . .
N2' C2' H2' 109.5 . .
C2' N2' H2A 116.8 . .
H1WA O1W H1WB 114.5 . .
H1WA O1W H2WA 26.8 . .
H1WB O1W H2WA 106.1 . .
H1WA O1W H2WB 100.4 . .
H1WB O1W H2WB 26.6 . .
H2WA O1W H2WB 84.0 . .
C1 N1B H1AC 35.2 . .
C1 N1B H1AD 82.1 . .
C1 N1B H1AF 82.4 . .
C1 N1B H1BA 111.2 . .
C1 N1B H1BB 111.4 . .
H1BA N1B H1BB 109.0 . .
C1 N1B H1BC 107.3 . .
H1BA N1B H1BC 109.0 . .
H1BB N1B H1BC 108.9 . .
H1WA O2W H1WB 89.2 . .
H1WA O2W H2WA 31.7 . .
H1WB O2W H2WA 110.3 . .
H1WA O2W H2WB 99.9 . .
H1WB O2W H2WB 24.4 . .
H2WA O2W H2WB 109.5 . .
H2WA O3W H2WB 71.8 . .
O6W O4W O4W 36(4) 4_674 3_575
O6W O4W O4W 36(4) 4_674 2_775
O4W O4W O4W 60.00(10) 3_575 2_775
O6W O5W H2 125.0 1_554 .
O4W O6W O4W 107(7) 5_455 4_675
O4W O6W O4W 107(7) 5_455 6_655
O4W O6W O4W 107(7) 4_675 6_655
O4W O6W O5W 112(7) 5_455 1_556
O4W O6W O5W 112(7) 4_675 1_556
O4W O6W O5W 112(7) 6_655 1_556
O4W O6W H2' 92.9 5_455 .
O4W O6W H2' 106.7 4_675 .
O4W O6W H2' 15.8 6_655 .
O5W O6W H2' 124.5 1_556 .

loop_
_geom_bond_atom_site_label_1
_geom_bond_atom_site_label_2
_geom_bond_distance
_geom_bond_site_symmetry_2
Al O1 1.717(2) .
Al O8 1.734(2) 5_455
Al O5 1.734(2) 2_665
Al O10 1.735(2) 5_454
B1 O1 1.344(3) .
B1 O3 1.359(3) .
B1 O2 1.390(3) .
B2 O5 1.330(3) .
B2 O4 1.347(3) .
B2 O2 1.405(3) .
B3 O3 1.444(3) .
B3 O7 1.466(4) .
B3 O6 1.478(4) .
B3 O4 1.485(4) .
B4 O8 1.347(4) .
B4 O7 1.362(3) .
B4 O9 1.385(4) .
B5 O10 1.333(4) .
B5 O6 1.363(3) .
B5 O9 1.387(4) .
O5 Al 1.734(2) 3_565
O8 Al 1.734(2) 6_664
O10 Al 1.735(2) 6_665
C1 N1A 1.406(5) .
C1 N1B 1.641(14) .
C1 H1AA 0.9606 .
C1 H1AB 0.9606 .
C1 H1AC 0.9608 .
C1 H1BD 0.9597 .
C1 H1BE 0.9599 .
C1 H1BF 0.9599 .
N1A H1AD 0.8913 .
N1A H1AE 0.8922 .
N1A H1AF 0.8916 .
N1A H1BC 1.0670 .
C2 N2 1.42(2) .
C2 H2 0.9600 .
N2 H2A 0.8463 .
C2' N2' 1.46(3) .
C2' H2' 0.9600 .
N2' H2A 0.9276 .
O1W H1WA 0.8398 .
O1W H1WB 0.8399 .
O1W H2WA 1.0936 .
O1W H2WB 0.9760 .
N1B H1AD 1.2141 .
N1B H1AF 1.1976 .
N1B H1BA 0.8960 .
N1B H1BB 0.8970 .
N1B H1BC 0.8956 .
O2W H1WA 0.9724 .
O2W H1WB 1.0374 .
O2W H2WA 0.8500 .
O2W H2WB 0.8500 .
O3W H2WA 1.1478 .
O3W H2WB 1.2169 .
O4W O6W 0.99(7) 4_674
O4W O4W 1.60(10) 3_575
O4W O4W 1.60(10) 2_775
O5W O6W 1.80(9) 1_554
O5W H2 1.1052 .
O6W O4W 0.99(7) 5_455
O6W O4W 0.99(7) 4_675
O6W O4W 0.99(7) 6_655
O6W O5W 1.80(9) 1_556
O6W H2' 1.0976 .

loop_
_geom_hbond_atom_site_label_D
_geom_hbond_atom_site_label_H
_geom_hbond_atom_site_label_A
_geom_hbond_distance_DH
_geom_hbond_distance_HA
_geom_hbond_distance_DA
_geom_hbond_angle_DHA
_geom_hbond_site_symmetry_A
N1A H1AD O7 0.89 1.95 2.839(4) 173.9 .
N1A H1AD O8 0.89 2.46 2.965(4) 116.7 .
N1A H1AE O4 0.89 1.99 2.860(3) 163.8 4_674
N1A H1AF O6 0.89 2.05 2.899(4) 157.7 1_554
O1W H1WA O10 0.84 2.50 3.181(14) 139.4 .
O1W H1WB O9 0.84 2.50 3.081(13) 127.2 .
O1W H1WB O1 0.84 2.66 3.342(16) 139.6 6_664
N1B H1BA O7 0.90 1.91 2.726(18) 149.9 .
N1B H1BB O2W 0.90 2.37 2.977(18) 125.5 5_454
N1B H1BC O6 0.90 2.22 2.983(17) 142.9 1_554
N1B H1BC O8 0.90 2.58 3.114(15) 118.6 .
O2W H2WA O10 0.85 2.34 3.024(12) 137.5 .
O2W H2WB O9 0.85 2.35 2.971(10) 130.7 .
O2W H2WB O1 0.85 2.62 3.222(14) 128.9 6_664

loop_
_platon_squeeze_void_nr
_platon_squeeze_void_average_x
_platon_squeeze_void_average_y
_platon_squeeze_void_average_z
_platon_squeeze_void_volume
_platon_squeeze_void_count_electrons
1 0.000 0.000 -0.046 1147 123
